data_7126183
loop_
_publ_author_name
'Zhang, Liang'
'Li, Meng'
'Gao, Qing-Yu'
'Chen, Chuan-Feng'

_publ_section_title
;
 An ultralong room-temperature phosphorescent material based on the
 combination of small singlet-triplet splitting energy and H-aggregation.
;
_journal_issue 31
_journal_name_full 'Chemical communications (Cambridge, England)'
_journal_page_first 4296
_journal_page_last 4299
_journal_paper_doi 10.1039/c9cc09636a
_journal_volume 56
_journal_year 2020
_chemical_formula_moiety 'C H2 Cl2, C38 H23 N3 O2'
_chemical_formula_sum 'C39 H25 Cl2 N3 O2'
_chemical_formula_weight 638.52
_space_group_crystal_system triclinic
_space_group_IT_number 2
_space_group_name_Hall '-P 1'
_space_group_name_H-M_alt 'P -1'
_atom_sites_solution_hydrogens geom
_atom_sites_solution_primary dual
_audit_creation_date 2018-12-17
_audit_creation_method
;
Olex2 1.2
(compiled 2018.05.29 svn.r3508 for OlexSys, GUI svn.r5506)
;
_audit_update_record
;
2019-10-29 deposited with the CCDC.	2020-03-10 downloaded from the CCDC.
;
_cell_angle_alpha 91.7300(10)
_cell_angle_beta 103.5750(10)
_cell_angle_gamma 110.2320(10)
_cell_formula_units_Z 2
_cell_length_a 9.44150(10)
_cell_length_b 11.5767(2)
_cell_length_c 15.2148(2)
_cell_measurement_reflns_used 23442
_cell_measurement_temperature 170.00(11)
_cell_measurement_theta_max 75.3140
_cell_measurement_theta_min 4.0720
_cell_volume 1505.45(4)
_computing_cell_refinement 'CrysAlisPro 1.171.40.14e (Rigaku OD, 2018)'
_computing_data_collection 'CrysAlisPro 1.171.40.14e (Rigaku OD, 2018)'
_computing_data_reduction 'CrysAlisPro 1.171.40.14e (Rigaku OD, 2018)'
_computing_molecular_graphics 'Olex2 (Dolomanov et al., 2009)'
_computing_publication_material 'Olex2 (Dolomanov et al., 2009)'
_computing_structure_refinement 'ShelXL (Sheldrick, 2015)'
_computing_structure_solution 'ShelXT (Sheldrick, 2015)'
_diffrn_ambient_environment N~2~
_diffrn_ambient_temperature 170.00(11)
_diffrn_detector 'CCD plate'
_diffrn_detector_type HyPix
_diffrn_measured_fraction_theta_full 0.997
_diffrn_measured_fraction_theta_max 0.964
_diffrn_measurement_details
;
List of Runs (angles in degrees, time in seconds):

  # Type    Start    End  Width  t~exp~   \w     \q     \k     \f   Frames
#--------------------------------------------------------------------------
  1  \w    -85.00   4.00   0.50    0.30    --  -47.20 107.00  15.00  178
  2  \w      2.00  85.00   0.50    0.30    --   47.20-107.00 -81.00  166
  3  \w   -168.00 -80.00   0.50    0.80    --  -99.00-107.00 -81.00  176
  4  \w   -111.00 -26.00   0.50    0.80    --  -99.00 107.00  15.00  170
  5  \w     87.00 169.00   0.50    0.80    --  103.25 107.00  15.00  164
  6  \w     31.00 111.00   0.50    0.80    --  103.25-107.00 -81.00  160
  7  \w    -62.00  25.00   0.50    0.30    --  -47.20  57.00 120.00  174
  8  \w   -120.00 -71.00   0.50    0.30    --  -47.20-125.00   0.00   98
  9  \w   -120.00 -71.00   0.50    0.30    --  -47.20-125.00  60.00   98
 10  \w    -24.00  62.00   0.50    0.30    --   47.20 -57.00 -90.00  172
 11  \w     25.00 120.00   0.50    0.30    --   47.20  77.00  30.00  190
 12  \w   -168.00 -81.00   0.50    0.80    --  -99.00 -94.00-150.00  174
 13  \w   -115.00 -26.00   0.50    0.80    --  -99.00  61.00  90.00  178
 14  \w   -168.00 -82.00   0.50    0.80    --  -99.00 -61.00 -30.00  172
 15  \w   -168.00 -86.00   0.50    0.80    --  -99.00 -45.00 -60.00  164
 16  \w     31.00 117.00   0.50    0.80    --  103.25-125.00 -90.00  172
 17  \w     31.00 126.00   0.50    0.80    --  103.25 -77.00 -90.00  190
 18  \w     31.00 109.00   0.50    0.80    --  103.25 -94.00  30.00  156
 19  \w     91.00 169.00   0.50    0.80    --  103.25  45.00-180.00  156
 20  \w     31.00 109.00   0.50    0.80    --  103.25 -94.00 120.00  156
 21  \w     32.00 116.00   0.50    0.80    --  103.25 -45.00  60.00  168
 22  \w     77.00 169.00   0.50    0.80    --  103.25 125.00 -30.00  184
 23  \w     28.00 117.00   0.50    0.80    --  103.25 -15.00 -30.00  178
 24  \w     31.00 120.00   0.50    0.80    --  103.25 -61.00  90.00  178
 25  \w     25.00 120.00   0.50    0.30    --   47.20  77.00 -90.00  190
 26  \w     25.00 120.00   0.50    0.30    --   47.20  77.00-180.00  190
 27  \w     32.00 120.00   0.50    0.30    --   47.20  57.00   0.00  176
 28  \w     32.00 120.00   0.50    0.30    --   47.20  57.00 120.00  176
 29  \w     25.00 120.00   0.50    0.30    --   47.20  77.00-120.00  190
 30  \w     25.00 120.00   0.50    0.30    --   47.20  77.00   0.00  190
 31  \w     32.00 120.00   0.50    0.30    --   47.20  57.00 150.00  176
;
_diffrn_measurement_device 'four-circle diffractometer'
_diffrn_measurement_device_type 'XtaLAB Synergy R, HyPix'
_diffrn_measurement_method '\w scans'
_diffrn_orient_matrix_type 'CrysAlisPro convention (1999,Acta A55,543-557)'
_diffrn_orient_matrix_UB_11 0.0747933000
_diffrn_orient_matrix_UB_12 -0.0474755000
_diffrn_orient_matrix_UB_13 0.0854994000
_diffrn_orient_matrix_UB_21 -0.0447919000
_diffrn_orient_matrix_UB_22 -0.1267484000
_diffrn_orient_matrix_UB_23 -0.0554997000
_diffrn_orient_matrix_UB_31 0.1576652000
_diffrn_orient_matrix_UB_32 0.0458192000
_diffrn_orient_matrix_UB_33 -0.0249796000
_diffrn_radiation_monochromator mirror
_diffrn_radiation_probe x-ray
_diffrn_radiation_type CuK\a
_diffrn_radiation_wavelength 1.54184
_diffrn_reflns_av_R_equivalents 0.0317
_diffrn_reflns_av_unetI/netI 0.0148
_diffrn_reflns_Laue_measured_fraction_full 0.997
_diffrn_reflns_Laue_measured_fraction_max 0.964
_diffrn_reflns_limit_h_max 11
_diffrn_reflns_limit_h_min -10
_diffrn_reflns_limit_k_max 14
_diffrn_reflns_limit_k_min -14
_diffrn_reflns_limit_l_max 19
_diffrn_reflns_limit_l_min -19
_diffrn_reflns_number 25723
_diffrn_reflns_point_group_measured_fraction_full 0.997
_diffrn_reflns_point_group_measured_fraction_max 0.964
_diffrn_reflns_theta_full 67.684
_diffrn_reflns_theta_max 75.374
_diffrn_reflns_theta_min 4.101
_diffrn_source 'Rotating-anode X-ray tube'
_diffrn_source_type 'PhotonJet R (Cu) X-ray Source'
_exptl_absorpt_coefficient_mu 2.276
_exptl_absorpt_correction_T_max 1.00000
_exptl_absorpt_correction_T_min 0.41138
_exptl_absorpt_correction_type multi-scan
_exptl_absorpt_process_details
;
CrysAlisPro 1.171.40.14e (Rigaku Oxford Diffraction, 2018)
Empirical absorption correction using spherical harmonics,
 implemented in SCALE3 ABSPACK scaling algorithm.
;
_exptl_crystal_colour colourless
_exptl_crystal_colour_primary colourless
_exptl_crystal_density_diffrn 1.409
_exptl_crystal_description block
_exptl_crystal_F_000 660
_exptl_crystal_size_max 0.423
_exptl_crystal_size_mid 0.321
_exptl_crystal_size_min 0.311
_refine_diff_density_max 0.488
_refine_diff_density_min -0.531
_refine_diff_density_rms 0.053
_refine_ls_extinction_method none
_refine_ls_goodness_of_fit_ref 1.054
_refine_ls_hydrogen_treatment constr
_refine_ls_matrix_type full
_refine_ls_number_parameters 415
_refine_ls_number_reflns 6008
_refine_ls_number_restraints 0
_refine_ls_restrained_S_all 1.054
_refine_ls_R_factor_all 0.0444
_refine_ls_R_factor_gt 0.0425
_refine_ls_shift/su_max 0.001
_refine_ls_shift/su_mean 0.000
_refine_ls_structure_factor_coef Fsqd
_refine_ls_weighting_details 'w=1/[\s^2^(Fo^2^)+(0.0560P)^2^+0.8134P] where P=(Fo^2^+2Fc^2^)/3'
_refine_ls_weighting_scheme calc
_refine_ls_wR_factor_gt 0.1090
_refine_ls_wR_factor_ref 0.1120
_reflns_Friedel_coverage 0.000
_reflns_number_gt 5857
_reflns_number_total 6008
_reflns_threshold_expression 'I > 2\s(I)'
_cod_data_source_file c9cc09636a2.cif
_cod_data_source_block tx198
_cod_depositor_comments 'Adding full bibliography for 7126183--7126184.cif.'
_cod_database_code 7126183
_shelx_shelxl_version_number 2017/1
_chemical_oxdiff_formula CHNO
_shelx_space_group_comment
;
The symmetry employed for this shelxl refinement is uniquely defined
by the following loop, which should always be used as a source of
symmetry information in preference to the above space-group names.
They are only intended as comments.
;
_reflns_odcompleteness_completeness 99.70
_reflns_odcompleteness_iscentric 1
_reflns_odcompleteness_theta 66.97
_olex2_refinement_description
;
1. Fixed Uiso
 At 1.2 times of:
  All C(H) groups, All C(H,H) groups
2.a Secondary CH2 refined with riding coordinates:
 C39(H39A,H39B)
2.b Aromatic/amide H refined with riding coordinates:
 C3(H3), C4(H4), C5(H5), C6(H6), C10(H10), C11(H11), C14(H14), C16(H16),
 C17(H17), C18(H18), C19(H19), C22(H22), C23(H23), C24(H24), C25(H25), C28(H28),
  C29(H29), C30(H30), C31(H31), C34(H34), C35(H35), C36(H36), C37(H37)
;
_olex2_submission_special_instructions 'No special instructions were received'
_oxdiff_exptl_absorpt_empirical_details
;
Empirical correction (ABSPACK) includes:
- Absorption correction using spherical harmonics
- Frame scaling
;
_oxdiff_exptl_absorpt_empirical_full_max 3.589
_oxdiff_exptl_absorpt_empirical_full_min 0.535

loop_
_space_group_symop_operation_xyz
'x, y, z'
'-x, -y, -z'

loop_
_atom_site_label
_atom_site_type_symbol
_atom_site_fract_x
_atom_site_fract_y
_atom_site_fract_z
_atom_site_U_iso_or_equiv
_atom_site_adp_type
_atom_site_occupancy
_atom_site_site_symmetry_order
_atom_site_calc_flag
_atom_site_refinement_flags_posn
_atom_site_refinement_flags_adp
_atom_site_refinement_flags_occupancy
_atom_site_disorder_assembly
_atom_site_disorder_group
Cl1 Cl 0.81387(6) 1.00845(5) 0.91164(3) 0.05338(15) Uani 1 1 d . . . . .
Cl2 Cl 0.61559(6) 0.80914(5) 0.99006(4) 0.05732(15) Uani 1 1 d . . . . .
C39 C 0.7071(3) 0.8477(2) 0.90033(13) 0.0549(5) Uani 1 1 d . . . . .
H39A H 0.776938 0.802850 0.900720 0.066 Uiso 1 1 calc R . . . .
H39B H 0.628203 0.822861 0.842464 0.066 Uiso 1 1 calc R . . . .
O1 O 0.44221(13) 0.76712(10) 0.70355(7) 0.0292(2) Uani 1 1 d . . . . .
O2 O 0.05669(13) 0.82482(10) 0.48350(7) 0.0306(2) Uani 1 1 d . . . . .
N1 N 0.24666(14) 0.76904(11) 0.57899(8) 0.0225(2) Uani 1 1 d . . . . .
N2 N 0.15133(14) 0.33350(11) 0.36074(8) 0.0237(2) Uani 1 1 d . . . . .
N3 N 0.20506(14) 0.56972(11) 0.28609(8) 0.0232(2) Uani 1 1 d . . . . .
C1 C 0.36070(17) 0.81863(13) 0.66277(9) 0.0233(3) Uani 1 1 d . . . . .
C2 C 0.35444(18) 0.94222(13) 0.68599(10) 0.0264(3) Uani 1 1 d . . . . .
C3 C 0.4478(2) 1.03433(15) 0.75684(12) 0.0362(4) Uani 1 1 d . . . . .
H3 H 0.528568 1.024315 0.800526 0.043 Uiso 1 1 calc R . . . .
C4 C 0.4155(2) 1.14294(16) 0.75995(13) 0.0432(4) Uani 1 1 d . . . . .
H4 H 0.476923 1.207289 0.806226 0.052 Uiso 1 1 calc R . . . .
C5 C 0.2936(2) 1.15692(15) 0.69545(13) 0.0404(4) Uani 1 1 d . . . . .
H5 H 0.274549 1.230219 0.699739 0.049 Uiso 1 1 calc R . . . .
C6 C 0.1994(2) 1.06406(14) 0.62456(12) 0.0334(3) Uani 1 1 d . . . . .
H6 H 0.117142 1.073107 0.581501 0.040 Uiso 1 1 calc R . . . .
C7 C 0.23393(18) 0.95724(13) 0.62113(10) 0.0260(3) Uani 1 1 d . . . . .
C8 C 0.16268(17) 0.84736(13) 0.55143(10) 0.0237(3) Uani 1 1 d . . . . .
C9 C 0.22560(16) 0.65864(12) 0.52517(9) 0.0212(3) Uani 1 1 d . . . . .
C10 C 0.21185(16) 0.54904(13) 0.56305(9) 0.0227(3) Uani 1 1 d . . . . .
H10 H 0.216909 0.546380 0.624709 0.027 Uiso 1 1 calc R . . . .
C11 C 0.19048(16) 0.44348(12) 0.50805(9) 0.0229(3) Uani 1 1 d . . . . .
H11 H 0.180922 0.369967 0.533448 0.027 Uiso 1 1 calc R . . . .
C12 C 0.18300(16) 0.44513(12) 0.41537(9) 0.0216(3) Uani 1 1 d . . . . .
C13 C 0.20366(16) 0.55810(13) 0.37843(9) 0.0215(3) Uani 1 1 d . . . . .
C14 C 0.22294(16) 0.66332(12) 0.43377(9) 0.0223(3) Uani 1 1 d . . . . .
H14 H 0.234149 0.737578 0.409213 0.027 Uiso 1 1 calc R . . . .
C15 C 0.22202(17) 0.24597(13) 0.38367(10) 0.0244(3) Uani 1 1 d . . . . .
C16 C 0.34511(18) 0.25263(14) 0.45726(11) 0.0285(3) Uani 1 1 d . . . . .
H16 H 0.396279 0.323118 0.499672 0.034 Uiso 1 1 calc R . . . .
C17 C 0.38849(19) 0.14939(15) 0.46476(12) 0.0328(3) Uani 1 1 d . . . . .
H17 H 0.469078 0.150377 0.513924 0.039 Uiso 1 1 calc R . . . .
C18 C 0.3141(2) 0.04441(15) 0.40035(13) 0.0355(4) Uani 1 1 d . . . . .
H18 H 0.345647 -0.023240 0.407448 0.043 Uiso 1 1 calc R . . . .
C19 C 0.1946(2) 0.03946(14) 0.32632(12) 0.0335(4) Uani 1 1 d . . . . .
H19 H 0.146103 -0.030487 0.283282 0.040 Uiso 1 1 calc R . . . .
C20 C 0.14743(18) 0.14139(13) 0.31708(10) 0.0269(3) Uani 1 1 d . . . . .
C21 C 0.02641(18) 0.16564(13) 0.25156(10) 0.0270(3) Uani 1 1 d . . . . .
C22 C -0.0871(2) 0.09695(15) 0.17309(11) 0.0342(4) Uani 1 1 d . . . . .
H22 H -0.090296 0.019657 0.151910 0.041 Uiso 1 1 calc R . . . .
C23 C -0.1941(2) 0.14531(16) 0.12761(11) 0.0376(4) Uani 1 1 d . . . . .
H23 H -0.268787 0.100671 0.074885 0.045 Uiso 1 1 calc R . . . .
C24 C -0.19204(19) 0.26031(16) 0.15956(11) 0.0328(3) Uani 1 1 d . . . . .
H24 H -0.266675 0.290343 0.128380 0.039 Uiso 1 1 calc R . . . .
C25 C -0.08071(17) 0.33066(14) 0.23697(10) 0.0272(3) Uani 1 1 d . . . . .
H25 H -0.080068 0.406932 0.258504 0.033 Uiso 1 1 calc R . . . .
C26 C 0.02967(17) 0.28340(13) 0.28120(9) 0.0240(3) Uani 1 1 d . . . . .
C27 C 0.30108(16) 0.53769(12) 0.24062(9) 0.0224(3) Uani 1 1 d . . . . .
C28 C 0.41973(18) 0.49233(14) 0.27350(10) 0.0273(3) Uani 1 1 d . . . . .
H28 H 0.441878 0.474128 0.333154 0.033 Uiso 1 1 calc R . . . .
C29 C 0.50353(19) 0.47538(15) 0.21380(11) 0.0326(3) Uani 1 1 d . . . . .
H29 H 0.583424 0.445256 0.234028 0.039 Uiso 1 1 calc R . . . .
C30 C 0.4709(2) 0.50249(16) 0.12378(11) 0.0348(4) Uani 1 1 d . . . . .
H30 H 0.529965 0.491086 0.085559 0.042 Uiso 1 1 calc R . . . .
C31 C 0.35203(19) 0.54591(15) 0.09140(10) 0.0310(3) Uani 1 1 d . . . . .
H31 H 0.329415 0.562633 0.031371 0.037 Uiso 1 1 calc R . . . .
C32 C 0.26602(17) 0.56440(13) 0.15013(9) 0.0243(3) Uani 1 1 d . . . . .
C33 C 0.14332(18) 0.61431(13) 0.14018(10) 0.0263(3) Uani 1 1 d . . . . .
C34 C 0.0585(2) 0.65255(16) 0.06660(11) 0.0352(4) Uani 1 1 d . . . . .
H34 H 0.078649 0.649971 0.009763 0.042 Uiso 1 1 calc R . . . .
C35 C -0.0561(2) 0.69429(18) 0.07999(12) 0.0416(4) Uani 1 1 d . . . . .
H35 H -0.114043 0.719431 0.031326 0.050 Uiso 1 1 calc R . . . .
C36 C -0.0868(2) 0.69955(17) 0.16505(12) 0.0375(4) Uani 1 1 d . . . . .
H36 H -0.164266 0.728725 0.172043 0.045 Uiso 1 1 calc R . . . .
C37 C -0.00412(19) 0.66209(15) 0.23953(11) 0.0303(3) Uani 1 1 d . . . . .
H37 H -0.024443 0.665689 0.296268 0.036 Uiso 1 1 calc R . . . .
C38 C 0.11061(17) 0.61887(13) 0.22568(9) 0.0241(3) Uani 1 1 d . . . . .

loop_
_atom_site_aniso_label
_atom_site_aniso_U_11
_atom_site_aniso_U_22
_atom_site_aniso_U_33
_atom_site_aniso_U_23
_atom_site_aniso_U_13
_atom_site_aniso_U_12
Cl1 0.0591(3) 0.0637(3) 0.0371(2) -0.0034(2) 0.0096(2) 0.0248(2)
Cl2 0.0536(3) 0.0590(3) 0.0557(3) 0.0001(2) 0.0084(2) 0.0204(2)
C39 0.0821(15) 0.0564(12) 0.0297(9) -0.0025(8) 0.0003(9) 0.0396(12)
O1 0.0347(6) 0.0303(5) 0.0224(5) 0.0015(4) 0.0033(4) 0.0144(5)
O2 0.0308(5) 0.0267(5) 0.0324(6) 0.0043(4) 0.0026(5) 0.0117(4)
N1 0.0287(6) 0.0195(5) 0.0196(6) 0.0011(4) 0.0051(5) 0.0100(5)
N2 0.0300(6) 0.0190(6) 0.0208(6) 0.0007(4) 0.0057(5) 0.0082(5)
N3 0.0296(6) 0.0249(6) 0.0170(5) 0.0044(4) 0.0069(5) 0.0117(5)
C1 0.0279(7) 0.0225(7) 0.0189(6) 0.0012(5) 0.0078(5) 0.0074(5)
C2 0.0327(7) 0.0221(7) 0.0256(7) 0.0003(5) 0.0122(6) 0.0085(6)
C3 0.0423(9) 0.0300(8) 0.0312(8) -0.0058(6) 0.0090(7) 0.0080(7)
C4 0.0575(11) 0.0255(8) 0.0408(10) -0.0095(7) 0.0191(8) 0.0052(8)
C5 0.0616(11) 0.0230(7) 0.0456(10) 0.0031(7) 0.0282(9) 0.0170(7)
C6 0.0442(9) 0.0247(7) 0.0406(9) 0.0073(6) 0.0220(7) 0.0165(7)
C7 0.0322(7) 0.0217(7) 0.0280(7) 0.0041(6) 0.0147(6) 0.0098(6)
C8 0.0271(7) 0.0199(6) 0.0270(7) 0.0059(5) 0.0111(6) 0.0091(5)
C9 0.0238(6) 0.0200(6) 0.0186(6) -0.0004(5) 0.0042(5) 0.0074(5)
C10 0.0273(7) 0.0230(7) 0.0169(6) 0.0024(5) 0.0053(5) 0.0082(5)
C11 0.0278(7) 0.0189(6) 0.0211(7) 0.0041(5) 0.0061(5) 0.0073(5)
C12 0.0241(6) 0.0196(6) 0.0194(6) -0.0001(5) 0.0053(5) 0.0064(5)
C13 0.0248(6) 0.0224(6) 0.0165(6) 0.0024(5) 0.0054(5) 0.0074(5)
C14 0.0264(7) 0.0188(6) 0.0208(7) 0.0039(5) 0.0055(5) 0.0075(5)
C15 0.0303(7) 0.0188(6) 0.0273(7) 0.0045(5) 0.0136(6) 0.0086(5)
C16 0.0314(7) 0.0262(7) 0.0295(8) 0.0054(6) 0.0104(6) 0.0106(6)
C17 0.0339(8) 0.0322(8) 0.0395(9) 0.0135(7) 0.0162(7) 0.0157(7)
C18 0.0427(9) 0.0254(7) 0.0502(10) 0.0136(7) 0.0257(8) 0.0172(7)
C19 0.0424(9) 0.0203(7) 0.0425(9) 0.0025(6) 0.0223(7) 0.0097(6)
C20 0.0325(7) 0.0215(7) 0.0286(7) 0.0022(6) 0.0156(6) 0.0070(6)
C21 0.0316(7) 0.0231(7) 0.0262(7) -0.0004(5) 0.0138(6) 0.0061(6)
C22 0.0378(8) 0.0292(8) 0.0306(8) -0.0075(6) 0.0126(7) 0.0044(6)
C23 0.0354(8) 0.0408(9) 0.0254(8) -0.0086(7) 0.0053(6) 0.0029(7)
C24 0.0305(8) 0.0394(9) 0.0246(7) 0.0023(6) 0.0066(6) 0.0084(7)
C25 0.0297(7) 0.0266(7) 0.0237(7) 0.0019(6) 0.0093(6) 0.0069(6)
C26 0.0279(7) 0.0216(6) 0.0195(6) -0.0002(5) 0.0088(5) 0.0037(5)
C27 0.0272(7) 0.0188(6) 0.0198(6) 0.0015(5) 0.0068(5) 0.0061(5)
C28 0.0318(7) 0.0276(7) 0.0228(7) 0.0050(6) 0.0059(6) 0.0117(6)
C29 0.0351(8) 0.0338(8) 0.0339(8) 0.0045(6) 0.0112(7) 0.0171(7)
C30 0.0419(9) 0.0383(9) 0.0303(8) 0.0026(6) 0.0165(7) 0.0177(7)
C31 0.0399(8) 0.0333(8) 0.0209(7) 0.0026(6) 0.0103(6) 0.0133(7)
C32 0.0300(7) 0.0218(6) 0.0189(7) 0.0016(5) 0.0060(5) 0.0069(5)
C33 0.0322(7) 0.0254(7) 0.0201(7) 0.0029(5) 0.0062(6) 0.0096(6)
C34 0.0447(9) 0.0422(9) 0.0208(7) 0.0075(6) 0.0065(6) 0.0196(7)
C35 0.0492(10) 0.0519(11) 0.0289(8) 0.0113(7) 0.0031(7) 0.0286(9)
C36 0.0395(9) 0.0440(9) 0.0353(9) 0.0068(7) 0.0074(7) 0.0242(8)
C37 0.0350(8) 0.0343(8) 0.0253(7) 0.0048(6) 0.0087(6) 0.0164(6)
C38 0.0291(7) 0.0218(6) 0.0204(7) 0.0035(5) 0.0051(5) 0.0089(5)

loop_
_atom_type_symbol
_atom_type_description
_atom_type_scat_dispersion_real
_atom_type_scat_dispersion_imag
_atom_type_scat_source
C C 0.0181 0.0091 'International Tables Vol C Tables 4.2.6.8 and 6.1.1.4'
H H 0.0000 0.0000 'International Tables Vol C Tables 4.2.6.8 and 6.1.1.4'
Cl Cl 0.3639 0.7018 'International Tables Vol C Tables 4.2.6.8 and 6.1.1.4'
N N 0.0311 0.0180 'International Tables Vol C Tables 4.2.6.8 and 6.1.1.4'
O O 0.0492 0.0322 'International Tables Vol C Tables 4.2.6.8 and 6.1.1.4'

loop_
_geom_angle_atom_site_label_1
_geom_angle_atom_site_label_2
_geom_angle_atom_site_label_3
_geom_angle
_geom_angle_site_symmetry_1
_geom_angle_site_symmetry_3
_geom_angle_publ_flag
Cl1 C39 Cl2 111.00(11) . . ?
C1 N1 C9 124.72(11) . . ?
C8 N1 C1 111.55(11) . . ?
C8 N1 C9 123.59(12) . . ?
C15 N2 C12 125.57(12) . . ?
C26 N2 C12 125.62(12) . . ?
C26 N2 C15 108.26(11) . . ?
C27 N3 C13 126.64(12) . . ?
C27 N3 C38 108.60(11) . . ?
C38 N3 C13 124.74(12) . . ?
O1 C1 N1 124.84(13) . . ?
O1 C1 C2 129.88(14) . . ?
N1 C1 C2 105.28(12) . . ?
C3 C2 C1 130.09(15) . . ?
C3 C2 C7 121.36(14) . . ?
C7 C2 C1 108.54(13) . . ?
C2 C3 C4 117.07(17) . . ?
C5 C4 C3 121.32(16) . . ?
C4 C5 C6 121.57(15) . . ?
C7 C6 C5 116.73(17) . . ?
C2 C7 C6 121.93(15) . . ?
C2 C7 C8 108.77(12) . . ?
C6 C7 C8 129.22(15) . . ?
O2 C8 N1 124.61(13) . . ?
O2 C8 C7 129.71(13) . . ?
N1 C8 C7 105.68(12) . . ?
C10 C9 N1 121.20(12) . . ?
C10 C9 C14 120.21(12) . . ?
C14 C9 N1 118.56(12) . . ?
C11 C10 C9 119.31(12) . . ?
C10 C11 C12 121.46(12) . . ?
C11 C12 N2 119.47(12) . . ?
C11 C12 C13 118.74(12) . . ?
C13 C12 N2 121.78(12) . . ?
C12 C13 N3 122.63(12) . . ?
C14 C13 N3 117.93(12) . . ?
C14 C13 C12 119.44(12) . . ?
C9 C14 C13 120.75(12) . . ?
N2 C15 C20 108.66(13) . . ?
C16 C15 N2 129.44(13) . . ?
C16 C15 C20 121.90(13) . . ?
C15 C16 C17 117.16(15) . . ?
C16 C17 C18 121.62(16) . . ?
C19 C18 C17 120.97(14) . . ?
C18 C19 C20 118.85(15) . . ?
C15 C20 C21 107.16(13) . . ?
C19 C20 C15 119.46(15) . . ?
C19 C20 C21 133.33(14) . . ?
C22 C21 C20 133.76(14) . . ?
C22 C21 C26 119.08(15) . . ?
C26 C21 C20 107.11(13) . . ?
C23 C22 C21 119.16(15) . . ?
C22 C23 C24 120.92(15) . . ?
C25 C24 C23 121.22(16) . . ?
C24 C25 C26 117.76(14) . . ?
N2 C26 C21 108.77(13) . . ?
C25 C26 N2 129.34(13) . . ?
C25 C26 C21 121.79(14) . . ?
N3 C27 C32 108.64(12) . . ?
C28 C27 N3 129.70(13) . . ?
C28 C27 C32 121.59(13) . . ?
C29 C28 C27 117.40(14) . . ?
C28 C29 C30 121.70(15) . . ?
C31 C30 C29 120.56(15) . . ?
C30 C31 C32 119.01(14) . . ?
C27 C32 C33 107.16(12) . . ?
C31 C32 C27 119.73(14) . . ?
C31 C32 C33 133.03(13) . . ?
C34 C33 C32 133.24(14) . . ?
C34 C33 C38 119.76(14) . . ?
C38 C33 C32 106.99(12) . . ?
C35 C34 C33 118.55(15) . . ?
C34 C35 C36 121.33(15) . . ?
C37 C36 C35 121.35(15) . . ?
C36 C37 C38 117.24(14) . . ?
N3 C38 C33 108.56(12) . . ?
C37 C38 N3 129.61(13) . . ?
C37 C38 C33 121.77(13) . . ?

loop_
_geom_bond_atom_site_label_1
_geom_bond_atom_site_label_2
_geom_bond_distance
_geom_bond_site_symmetry_2
_geom_bond_publ_flag
Cl1 C39 1.763(2) . ?
Cl2 C39 1.770(2) . ?
O1 C1 1.2034(18) . ?
O2 C8 1.2064(18) . ?
N1 C1 1.4134(18) . ?
N1 C8 1.4109(17) . ?
N1 C9 1.4242(17) . ?
N2 C12 1.4147(17) . ?
N2 C15 1.4049(18) . ?
N2 C26 1.4016(18) . ?
N3 C13 1.4181(17) . ?
N3 C27 1.3963(18) . ?
N3 C38 1.4006(18) . ?
C1 C2 1.4877(19) . ?
C2 C3 1.382(2) . ?
C2 C7 1.385(2) . ?
C3 C4 1.394(2) . ?
C4 C5 1.386(3) . ?
C5 C6 1.389(3) . ?
C6 C7 1.386(2) . ?
C7 C8 1.479(2) . ?
C9 C10 1.3872(19) . ?
C9 C14 1.3879(19) . ?
C10 C11 1.3867(19) . ?
C11 C12 1.3962(19) . ?
C12 C13 1.4084(19) . ?
C13 C14 1.3924(19) . ?
C15 C16 1.390(2) . ?
C15 C20 1.411(2) . ?
C16 C17 1.391(2) . ?
C17 C18 1.395(2) . ?
C18 C19 1.379(3) . ?
C19 C20 1.398(2) . ?
C20 C21 1.443(2) . ?
C21 C22 1.400(2) . ?
C21 C26 1.411(2) . ?
C22 C23 1.378(3) . ?
C23 C24 1.396(2) . ?
C24 C25 1.387(2) . ?
C25 C26 1.388(2) . ?
C27 C28 1.393(2) . ?
C27 C32 1.4083(19) . ?
C28 C29 1.387(2) . ?
C29 C30 1.401(2) . ?
C30 C31 1.379(2) . ?
C31 C32 1.398(2) . ?
C32 C33 1.444(2) . ?
C33 C34 1.395(2) . ?
C33 C38 1.409(2) . ?
C34 C35 1.380(2) . ?
C35 C36 1.395(2) . ?
C36 C37 1.390(2) . ?
C37 C38 1.394(2) . ?
